data_4338877
loop_
_publ_author_name
'Liu, Hai-Yan'
'Wu, Hua'
'Ma, Jian-Fang'
'Song, Shu-Yan'
'Yang, Jin'
'Liu, Ying-Ying'
'Su, Zhong-Min'

_publ_section_title
;
 Structural study of silver(I) sulfonate complexes with pyrazine
 derivatives.
;
_journal_issue 18
_journal_name_full 'Inorganic chemistry'
_journal_page_first 7299
_journal_page_last 7311
_journal_paper_doi 10.1021/ic070147s
_journal_volume 46
_journal_year 2007
_chemical_formula_moiety 'C16 H18 Ag N3 O4 S'
_chemical_formula_sum 'C16 H18 Ag N3 O4 S'
_chemical_formula_weight 456.26
_chemical_name_systematic
;
 ?
;
_space_group_IT_number 9
_symmetry_cell_setting monoclinic
_symmetry_space_group_name_Hall 'C -2yc'
_symmetry_space_group_name_H-M 'C 1 c 1'
_atom_sites_solution_hydrogens geom
_atom_sites_solution_primary direct
_atom_sites_solution_secondary difmap
_audit_creation_method SHELXL-97
_cell_angle_alpha 90.00
_cell_angle_beta 91.28(3)
_cell_angle_gamma 90.00
_cell_formula_units_Z 4
_cell_length_a 10.018(2)
_cell_length_b 17.175(3)
_cell_length_c 10.438(2)
_cell_measurement_reflns_used Total
_cell_measurement_temperature 293(2)
_cell_measurement_theta_max 27.5
_cell_measurement_theta_min 3.0
_cell_volume 1795.5(6)
_computing_cell_refinement PROCESS-AUTO
_computing_data_collection PROCESS-AUTO
_computing_data_reduction PROCESS-AUTO
_computing_structure_refinement 'SHELXL-97 (Sheldrick, 1997)'
_computing_structure_solution 'SHELXS-97 (Sheldrick, 1997)'
_diffrn_ambient_temperature 293(2)
_diffrn_detector_area_resol_mean 10.0
_diffrn_measured_fraction_theta_full 0.999
_diffrn_measured_fraction_theta_max 0.996
_diffrn_measurement_device_type 'Rigaku RAXIS-RAPID'
_diffrn_measurement_method '\w scan'
_diffrn_radiation_monochromator graphite
_diffrn_radiation_source 'fine-focus sealed tube'
_diffrn_radiation_type MoK\a
_diffrn_radiation_wavelength 0.71073
_diffrn_reflns_av_R_equivalents 0.0245
_diffrn_reflns_av_sigmaI/netI 0.0294
_diffrn_reflns_limit_h_max 12
_diffrn_reflns_limit_h_min -12
_diffrn_reflns_limit_k_max 22
_diffrn_reflns_limit_k_min -21
_diffrn_reflns_limit_l_max 13
_diffrn_reflns_limit_l_min -12
_diffrn_reflns_number 8710
_diffrn_reflns_theta_full 25.00
_diffrn_reflns_theta_max 27.49
_diffrn_reflns_theta_min 3.03
_exptl_absorpt_coefficient_mu 1.265
_exptl_absorpt_correction_T_max 0.786
_exptl_absorpt_correction_T_min 0.692
_exptl_absorpt_correction_type multi-scan
_exptl_absorpt_process_details
;
Higashi,T (1995) Program for absorption correction. 
Rigaku Corporation, Tokyo, Japan.
;
_exptl_crystal_colour yellow
_exptl_crystal_density_diffrn 1.688
_exptl_crystal_density_method 'not measured'
_exptl_crystal_description block
_exptl_crystal_F_000 920
_exptl_crystal_size_max 0.297
_exptl_crystal_size_mid 0.262
_exptl_crystal_size_min 0.189
_refine_diff_density_max 1.493
_refine_diff_density_min -0.282
_refine_diff_density_rms 0.096
_refine_ls_abs_structure_details 'Flack H D (1983), Acta Cryst. A39, 876-881'
_refine_ls_abs_structure_Flack -0.04(3)
_refine_ls_extinction_method none
_refine_ls_goodness_of_fit_ref 1.105
_refine_ls_hydrogen_treatment mixed
_refine_ls_matrix_type full
_refine_ls_number_parameters 241
_refine_ls_number_reflns 3968
_refine_ls_number_restraints 8
_refine_ls_restrained_S_all 1.107
_refine_ls_R_factor_all 0.0368
_refine_ls_R_factor_gt 0.0341
_refine_ls_shift/su_max 0.001
_refine_ls_shift/su_mean 0.000
_refine_ls_structure_factor_coef Fsqd
_refine_ls_weighting_details 'calc w=1/[\s^2^(Fo^2^)+(0.0594P)^2^+0.4287P] where P=(Fo^2^+2Fc^2^)/3'
_refine_ls_weighting_scheme calc
_refine_ls_wR_factor_gt 0.0869
_refine_ls_wR_factor_ref 0.0909
_reflns_number_gt 3676
_reflns_number_total 3968
_reflns_threshold_expression >2sigma(I)
_cod_data_source_file ic070147s-file003.cif
_cod_data_source_block compound-11
_cod_depositor_comments
;
The following automatic conversions were performed:

'_symmetry_cell_setting' value 'Monoclinic' changed to 'monoclinic'
according to
/usr/data/users/saulius/automatic-downloads/retrospective/ACS/lib/dictionaries/cif_core.dic
dictionary named 'cif_core.dic' version 2.4.2 from 2011-04-26.

Automatic conversion script
Id: cif_fix_values 2281 2013-09-26 08:29:07Z andrius 
;
_cod_original_sg_symbol_H-M cc
_cod_database_code 4338877

loop_
_symmetry_equiv_pos_as_xyz
'x, y, z'
'x, -y, z+1/2'
'x+1/2, y+1/2, z'
'x+1/2, -y+1/2, z+1/2'

loop_
_atom_site_label
_atom_site_type_symbol
_atom_site_fract_x
_atom_site_fract_y
_atom_site_fract_z
_atom_site_U_iso_or_equiv
_atom_site_adp_type
_atom_site_occupancy
_atom_site_symmetry_multiplicity
_atom_site_calc_flag
_atom_site_refinement_flags
Ag1 Ag 0.41584(3) 0.264124(17) 1.00563(3) 0.05387(11) Uani 1 1 d .
S1 S 0.70306(9) 0.13355(6) 0.67974(9) 0.0462(2) Uani 1 1 d .
N2 N 0.0536(5) 0.2534(3) 0.6737(5) 0.0440(9) Uani 1 1 d .
O2 O 0.7865(3) 0.1023(3) 0.7817(4) 0.0770(11) Uani 1 1 d .
C15 C 0.4347(3) 0.1100(2) 0.6150(3) 0.0358(6) Uani 1 1 d .
O3 O 0.6832(4) 0.2162(2) 0.6927(4) 0.0644(8) Uani 1 1 d .
N1 N 0.2614(5) 0.2506(3) 0.8516(5) 0.0432(9) Uani 1 1 d .
C1 C 0.2490(5) 0.3062(3) 0.7620(4) 0.0514(11) Uani 1 1 d .
H1 H 0.3128 0.3455 0.7610 0.062 Uiso 1 1 calc R
C14 C 0.4331(3) 0.1738(2) 0.5295(3) 0.0388(8) Uani 1 1 d .
H14 H 0.5089 0.2047 0.5235 0.047 Uiso 1 1 calc R
N3 N 0.0950(3) 0.1640(2) 0.3844(4) 0.0531(8) Uani 1 1 d D
HN1 H 0.063(5) 0.118(2) 0.357(4) 0.056(14) Uiso 1 1 d D
HN2 H 0.135(8) 0.190(3) 0.331(6) 0.10(3) Uiso 1 1 d D
C7 C 0.5460(3) 0.0869(2) 0.6937(3) 0.0390(7) Uani 1 1 d .
C4 C 0.1664(4) 0.1958(3) 0.8540(4) 0.0404(8) Uani 1 1 d .
C12 C 0.2068(3) 0.1453(2) 0.4619(4) 0.0419(7) Uani 1 1 d .
C16 C 0.3153(3) 0.0651(2) 0.6239(3) 0.0418(7) Uani 1 1 d .
C13 C 0.3243(4) 0.1909(2) 0.4563(4) 0.0443(7) Uani 1 1 d .
H13 H 0.3265 0.2334 0.4011 0.053 Uiso 1 1 calc R
O1 O 0.7485(3) 0.1145(2) 0.5521(3) 0.0667(9) Uani 1 1 d .
C3 C 0.0627(4) 0.1988(3) 0.7620(4) 0.0459(9) Uani 1 1 d .
H3 H -0.0029 0.1604 0.7633 0.055 Uiso 1 1 calc R
C5 C 0.1756(6) 0.1342(4) 0.9522(5) 0.0632(12) Uani 1 1 d .
H5A H 0.2534 0.1426 1.0057 0.095 Uiso 1 1 calc R
H5B H 0.1819 0.0843 0.9111 0.095 Uiso 1 1 calc R
H5C H 0.0974 0.1355 1.0036 0.095 Uiso 1 1 calc R
C11 C 0.2046(3) 0.0842(2) 0.5455(4) 0.0443(8) Uani 1 1 d .
H11 H 0.1274 0.0545 0.5506 0.053 Uiso 1 1 calc R
C2 C 0.1479(5) 0.3083(3) 0.6719(4) 0.0469(10) Uani 1 1 d .
C9 C 0.4192(5) -0.0152(3) 0.7876(5) 0.0592(11) Uani 1 1 d .
H9 H 0.4137 -0.0550 0.8476 0.071 Uiso 1 1 calc R
C8 C 0.5372(4) 0.0264(3) 0.7770(4) 0.0498(9) Uani 1 1 d .
H8 H 0.6112 0.0127 0.8275 0.060 Uiso 1 1 calc R
C10 C 0.3110(5) 0.0019(3) 0.7106(5) 0.0571(11) Uani 1 1 d .
H10 H 0.2341 -0.0281 0.7153 0.069 Uiso 1 1 calc R
C6 C 0.1381(7) 0.3694(4) 0.5704(6) 0.0722(15) Uani 1 1 d .
H6A H 0.0604 0.3601 0.5171 0.108 Uiso 1 1 calc R
H6B H 0.2164 0.3678 0.5191 0.108 Uiso 1 1 calc R
H6C H 0.1311 0.4198 0.6097 0.108 Uiso 1 1 calc R
OW1 O 0.9126(5) -0.0264(3) 0.8940(7) 0.113(2) Uani 1 1 d D
H1A H 0.876(11) 0.014(5) 0.837(4) 0.170 Uiso 1 1 d D
H2A H 0.901(4) 0.010(2) 0.972(3) 0.024(9) Uiso 1 1 d D

loop_
_atom_site_aniso_label
_atom_site_aniso_U_11
_atom_site_aniso_U_22
_atom_site_aniso_U_33
_atom_site_aniso_U_23
_atom_site_aniso_U_13
_atom_site_aniso_U_12
Ag1 0.03942(14) 0.07663(19) 0.04450(15) 0.0006(2) -0.02291(10) -0.00212(19)
S1 0.0347(4) 0.0555(5) 0.0481(5) 0.0068(4) -0.0073(3) -0.0071(4)
N2 0.032(2) 0.060(2) 0.039(2) -0.0092(15) -0.0129(18) 0.0027(14)
O2 0.0431(16) 0.102(3) 0.084(2) 0.037(2) -0.0245(15) -0.0171(17)
C15 0.0334(14) 0.0415(16) 0.0325(15) -0.0059(12) -0.0019(12) -0.0005(13)
O3 0.0610(18) 0.0568(17) 0.075(2) -0.0104(16) -0.0150(16) -0.0169(15)
N1 0.036(2) 0.0593(18) 0.0333(19) -0.0051(15) -0.0136(16) -0.0026(15)
C1 0.044(2) 0.067(3) 0.042(2) 0.002(2) -0.0155(17) -0.016(2)
C14 0.0303(16) 0.0402(15) 0.045(2) 0.0017(13) -0.0065(15) -0.0055(13)
N3 0.0332(15) 0.065(2) 0.061(2) -0.0056(19) -0.0083(15) 0.0054(16)
C7 0.0347(15) 0.0452(17) 0.0370(16) -0.0016(13) -0.0021(13) -0.0078(13)
C4 0.0357(18) 0.048(2) 0.0368(18) -0.0073(16) -0.0089(14) -0.0019(15)
C12 0.0308(14) 0.0487(19) 0.0461(18) -0.0120(15) -0.0018(13) 0.0059(13)
C16 0.0369(15) 0.0458(17) 0.0428(17) -0.0033(14) 0.0062(14) -0.0039(14)
C13 0.0416(18) 0.0421(17) 0.0490(18) 0.0021(15) -0.0035(15) 0.0013(15)
O1 0.0542(17) 0.081(2) 0.066(2) 0.0031(16) 0.0172(15) -0.0047(16)
C3 0.0366(18) 0.055(2) 0.045(2) -0.0065(18) -0.0129(15) -0.0068(17)
C5 0.074(3) 0.061(3) 0.053(3) 0.010(2) -0.021(2) -0.003(3)
C11 0.0304(14) 0.0526(19) 0.0499(19) -0.0050(15) 0.0033(14) -0.0073(14)
C2 0.045(2) 0.058(2) 0.0370(19) -0.0054(18) -0.0072(16) 0.0056(19)
C9 0.060(2) 0.064(3) 0.053(2) 0.0224(19) -0.0017(19) -0.014(2)
C8 0.049(2) 0.061(2) 0.0389(18) 0.0097(17) -0.0076(15) -0.0039(19)
C10 0.050(2) 0.063(3) 0.059(2) 0.014(2) 0.0041(18) -0.017(2)
C6 0.085(4) 0.073(3) 0.057(3) 0.011(3) -0.024(3) -0.012(3)
OW1 0.069(3) 0.091(3) 0.179(6) 0.050(4) -0.007(3) 0.010(2)

loop_
_atom_type_symbol
_atom_type_description
_atom_type_scat_dispersion_real
_atom_type_scat_dispersion_imag
_atom_type_scat_source
C C 0.0033 0.0016 'International Tables Vol C Tables 4.2.6.8 and 6.1.1.4'
H H 0.0000 0.0000 'International Tables Vol C Tables 4.2.6.8 and 6.1.1.4'
N N 0.0061 0.0033 'International Tables Vol C Tables 4.2.6.8 and 6.1.1.4'
O O 0.0106 0.0060 'International Tables Vol C Tables 4.2.6.8 and 6.1.1.4'
S S 0.1246 0.1234 'International Tables Vol C Tables 4.2.6.8 and 6.1.1.4'
Ag Ag -0.8971 1.1015 'International Tables Vol C Tables 4.2.6.8 and 6.1.1.4'

loop_
_geom_angle_atom_site_label_1
_geom_angle_atom_site_label_2
_geom_angle_atom_site_label_3
_geom_angle
_geom_angle_site_symmetry_1
_geom_angle_site_symmetry_3
N1 Ag1 N2 165.08(12) . 4
N1 Ag1 N3 100.32(16) . 4
N2 Ag1 N3 91.46(15) 4 4
O3 S1 O2 112.1(3) . .
O3 S1 O1 110.8(2) . .
O2 S1 O1 113.8(3) . .
O3 S1 C7 108.2(2) . .
O2 S1 C7 105.75(19) . .
O1 S1 C7 105.63(19) . .
C3 N2 C2 118.4(5) . .
C3 N2 Ag1 119.1(3) . 4_454
C2 N2 Ag1 120.7(4) . 4_454
C14 C15 C7 125.2(3) . .
C14 C15 C16 117.6(3) . .
C7 C15 C16 117.2(3) . .
C4 N1 C1 117.3(5) . .
C4 N1 Ag1 123.0(4) . .
C1 N1 Ag1 118.9(3) . .
N1 C1 C2 123.7(4) . .
N1 C1 H1 118.2 . .
C2 C1 H1 118.2 . .
C13 C14 C15 121.6(3) . .
C13 C14 H14 119.2 . .
C15 C14 H14 119.2 . .
C12 N3 Ag1 112.8(3) . 4_454
C12 N3 HN1 105(3) . .
Ag1 N3 HN1 110(3) 4_454 .
C12 N3 HN2 97(6) . .
Ag1 N3 HN2 116(6) 4_454 .
HN1 N3 HN2 115(4) . .
C8 C7 C15 121.3(3) . .
C8 C7 S1 117.9(3) . .
C15 C7 S1 120.7(3) . .
N1 C4 C3 118.5(4) . .
N1 C4 C5 119.0(4) . .
C3 C4 C5 122.5(4) . .
C11 C12 N3 121.3(3) . .
C11 C12 C13 118.5(3) . .
N3 C12 C13 120.2(4) . .
C11 C16 C10 121.3(4) . .
C11 C16 C15 119.2(3) . .
C10 C16 C15 119.6(4) . .
C14 C13 C12 121.2(3) . .
C14 C13 H13 119.4 . .
C12 C13 H13 119.4 . .
N2 C3 C4 123.0(4) . .
N2 C3 H3 118.5 . .
C4 C3 H3 118.5 . .
C4 C5 H5A 109.5 . .
C4 C5 H5B 109.5 . .
H5A C5 H5B 109.5 . .
C4 C5 H5C 109.5 . .
H5A C5 H5C 109.5 . .
H5B C5 H5C 109.5 . .
C12 C11 C16 122.0(3) . .
C12 C11 H11 119.0 . .
C16 C11 H11 119.0 . .
N2 C2 C1 119.0(5) . .
N2 C2 C6 118.1(5) . .
C1 C2 C6 122.8(5) . .
C10 C9 C8 120.5(4) . .
C10 C9 H9 119.7 . .
C8 C9 H9 119.7 . .
C7 C8 C9 120.8(4) . .
C7 C8 H8 119.6 . .
C9 C8 H8 119.6 . .
C9 C10 C16 120.4(4) . .
C9 C10 H10 119.8 . .
C16 C10 H10 119.8 . .
C2 C6 H6A 109.5 . .
C2 C6 H6B 109.5 . .
H6A C6 H6B 109.5 . .
C2 C6 H6C 109.5 . .
H6A C6 H6C 109.5 . .
H6B C6 H6C 109.5 . .
H1A OW1 H2A 91(3) . .

loop_
_geom_bond_atom_site_label_1
_geom_bond_atom_site_label_2
_geom_bond_distance
_geom_bond_site_symmetry_2
Ag1 N1 2.219(5) .
Ag1 N2 2.228(5) 4
Ag1 N3 2.540(4) 4
S1 O3 1.441(4) .
S1 O2 1.442(3) .
S1 O1 1.455(3) .
S1 C7 1.775(3) .
N2 C3 1.316(8) .
N2 C2 1.335(7) .
N2 Ag1 2.228(5) 4_454
C15 C14 1.413(5) .
C15 C7 1.426(5) .
C15 C16 1.428(5) .
N1 C4 1.340(6) .
N1 C1 1.340(8) .
C1 C2 1.367(7) .
C1 H1 0.9300 .
C14 C13 1.350(5) .
C14 H14 0.9300 .
N3 C12 1.403(5) .
N3 Ag1 2.540(4) 4_454
N3 HN1 0.89(3) .
N3 HN2 0.82(4) .
C7 C8 1.359(6) .
C4 C3 1.400(6) .
C4 C5 1.474(7) .
C12 C11 1.364(6) .
C12 C13 1.416(5) .
C16 C11 1.403(5) .
C16 C10 1.413(6) .
C13 H13 0.9300 .
C3 H3 0.9300 .
C5 H5A 0.9600 .
C5 H5B 0.9600 .
C5 H5C 0.9600 .
C11 H11 0.9300 .
C2 C6 1.494(8) .
C9 C10 1.367(7) .
C9 C8 1.387(6) .
C9 H9 0.9300 .
C8 H8 0.9300 .
C10 H10 0.9300 .
C6 H6A 0.9600 .
C6 H6B 0.9600 .
C6 H6C 0.9600 .
OW1 H1A 0.98(5) .
OW1 H2A 1.03(3) .

loop_
_geom_hbond_atom_site_label_D
_geom_hbond_atom_site_label_H
_geom_hbond_atom_site_label_A
_geom_hbond_distance_DH
_geom_hbond_distance_HA
_geom_hbond_distance_DA
_geom_hbond_angle_DHA
_geom_hbond_site_symmetry_A
OW1 H1A O2 0.98(5) 1.85(6) 2.790(6) 160(6) .
N3 HN1 OW1 0.89(3) 2.23(4) 2.991(7) 143(4) 2_454
N3 HN2 O3 0.82(4) 2.23(4) 3.016(6) 161(8) 4_454

loop_
_geom_torsion_atom_site_label_1
_geom_torsion_atom_site_label_2
_geom_torsion_atom_site_label_3
_geom_torsion_atom_site_label_4
_geom_torsion
_geom_torsion_site_symmetry_1
N2 Ag1 N1 C4 16.1(10) 4
N3 Ag1 N1 C4 157.7(4) 4
N2 Ag1 N1 C1 -174.2(6) 4
N3 Ag1 N1 C1 -32.6(4) 4
C4 N1 C1 C2 -1.9(8) .
Ag1 N1 C1 C2 -172.2(4) .
C7 C15 C14 C13 178.6(3) .
C16 C15 C14 C13 -1.6(5) .
C14 C15 C7 C8 177.5(4) .
C16 C15 C7 C8 -2.3(5) .
C14 C15 C7 S1 -5.7(5) .
C16 C15 C7 S1 174.5(2) .
O3 S1 C7 C8 -129.7(3) .
O2 S1 C7 C8 -9.4(4) .
O1 S1 C7 C8 111.6(3) .
O3 S1 C7 C15 53.3(3) .
O2 S1 C7 C15 173.7(3) .
O1 S1 C7 C15 -65.3(3) .
C1 N1 C4 C3 1.3(7) .
Ag1 N1 C4 C3 171.1(3) .
C1 N1 C4 C5 -179.3(5) .
Ag1 N1 C4 C5 -9.5(6) .
Ag1 N3 C12 C11 77.7(4) 4_454
Ag1 N3 C12 C13 -101.1(3) 4_454
C14 C15 C16 C11 2.1(5) .
C7 C15 C16 C11 -178.1(3) .
C14 C15 C16 C10 -178.4(4) .
C7 C15 C16 C10 1.5(5) .
C15 C14 C13 C12 -0.2(6) .
C11 C12 C13 C14 1.4(5) .
N3 C12 C13 C14 -179.7(4) .
C2 N2 C3 C4 0.1(7) .
Ag1 N2 C3 C4 164.9(3) 4_454
N1 C4 C3 N2 -0.5(7) .
C5 C4 C3 N2 -179.8(5) .
N3 C12 C11 C16 -179.7(3) .
C13 C12 C11 C16 -0.9(5) .
C10 C16 C11 C12 179.6(4) .
C15 C16 C11 C12 -0.9(5) .
C3 N2 C2 C1 -0.6(7) .
Ag1 N2 C2 C1 -165.1(4) 4_454
C3 N2 C2 C6 179.2(5) .
Ag1 N2 C2 C6 14.6(6) 4_454
N1 C1 C2 N2 1.5(8) .
N1 C1 C2 C6 -178.1(5) .
C15 C7 C8 C9 0.3(6) .
S1 C7 C8 C9 -176.6(4) .
C10 C9 C8 C7 2.7(8) .
C8 C9 C10 C16 -3.5(8) .
C11 C16 C10 C9 -179.0(4) .
C15 C16 C10 C9 1.4(7) .
